data_4508699
loop_
_publ_author_name
'Fridman, N.'
'Speiser, S.'
'Kaftory, M.'

_publ_section_title
;
 Structures and Chromogenic Properties of Bisimidazole Derivatives
;
_journal_issue 7
_journal_name_full 'Crystal Growth &amp; Design'
_journal_page_first 1653
_journal_paper_doi 10.1021/cg060107j
_journal_volume 6
_journal_year 2006
_chemical_formula_moiety 'C34 H25 N4 S, C2 H4 O2 ,C2 H3 O2, C O'
_chemical_formula_sum 'C39 H32 N4 O5 S'
_chemical_formula_weight 668.75
_chemical_name_systematic
;
 Imidazole, 2,2'-(2,5-thiophenediyl)bis[4,5-diphenyl] with acetic acid
;
_space_group_IT_number 2
_symmetry_cell_setting triclinic
_symmetry_space_group_name_Hall '-P 1'
_symmetry_space_group_name_H-M 'P -1'
_atom_sites_solution_hydrogens geom
_atom_sites_solution_primary direct
_atom_sites_solution_secondary difmap
_audit_creation_method SHELXL-97
_cell_angle_alpha 74.34(2)
_cell_angle_beta 83.28(2)
_cell_angle_gamma 84.33(2)
_cell_formula_units_Z 2
_cell_length_a 11.057(2)
_cell_length_b 12.024(2)
_cell_length_c 13.433(3)
_cell_measurement_reflns_used 5703
_cell_measurement_temperature 240(2)
_cell_measurement_theta_max 26.733
_cell_measurement_theta_min 1.018
_cell_volume 1703.6(6)
_computing_cell_refinement 'Denzo SMN (Otwinowski & Minor 1997)'
_computing_data_collection 'Collect (Nonius, 2000)'
_computing_data_reduction 'Denzo SMN (Otwinowski & Minor 1997)'
_computing_molecular_graphics 'Ortep-3 for Windows (Farrugia, 1999)'
_computing_structure_refinement 'SHELXL-97 (Sheldrick, 1997)'
_computing_structure_solution 'SHELXS-97 (Sheldrick, 1997)'
_diffrn_ambient_temperature 240(2)
_diffrn_detector_area_resol_mean 95
_diffrn_measured_fraction_theta_full 0.996
_diffrn_measured_fraction_theta_max 0.996
_diffrn_measurement_device_type KappaCCD
_diffrn_measurement_method 'phi scan & omega scan'
_diffrn_radiation_monochromator graphite
_diffrn_radiation_source 'fine-focus sealed tube'
_diffrn_radiation_type MoK\a
_diffrn_radiation_wavelength 0.71073
_diffrn_reflns_av_R_equivalents 0.0487
_diffrn_reflns_av_sigmaI/netI 0.1219
_diffrn_reflns_limit_h_max 13
_diffrn_reflns_limit_h_min -13
_diffrn_reflns_limit_k_max 14
_diffrn_reflns_limit_k_min -13
_diffrn_reflns_limit_l_max 15
_diffrn_reflns_limit_l_min -14
_diffrn_reflns_number 9937
_diffrn_reflns_theta_full 25.05
_diffrn_reflns_theta_max 25.05
_diffrn_reflns_theta_min 1.58
_diffrn_standards_decay_% none
_diffrn_standards_interval_count none
_diffrn_standards_interval_time none
_diffrn_standards_number none
_exptl_absorpt_coefficient_mu 0.146
_exptl_absorpt_correction_type none
_exptl_absorpt_process_details none
_exptl_crystal_colour yellow
_exptl_crystal_density_diffrn 1.304
_exptl_crystal_density_method 'not measured'
_exptl_crystal_description plate
_exptl_crystal_F_000 700
_exptl_crystal_size_max 0.48
_exptl_crystal_size_mid 0.33
_exptl_crystal_size_min 0.09
_refine_diff_density_max 0.408
_refine_diff_density_min -0.325
_refine_diff_density_rms 0.053
_refine_ls_extinction_method none
_refine_ls_goodness_of_fit_ref 0.905
_refine_ls_hydrogen_treatment mixed
_refine_ls_matrix_type full
_refine_ls_number_parameters 488
_refine_ls_number_reflns 6003
_refine_ls_number_restraints 0
_refine_ls_restrained_S_all 0.905
_refine_ls_R_factor_all 0.1259
_refine_ls_R_factor_gt 0.0573
_refine_ls_shift/su_max 0.056
_refine_ls_shift/su_mean 0.007
_refine_ls_structure_factor_coef Fsqd
_refine_ls_weighting_details 'calc w=1/[\s^2^(Fo^2^)+(0.0954P)^2^+0.0000P] where P=(Fo^2^+2Fc^2^)/3'
_refine_ls_weighting_scheme calc
_refine_ls_wR_factor_gt 0.1591
_refine_ls_wR_factor_ref 0.1745
_reflns_number_gt 2888
_reflns_number_total 6003
_reflns_threshold_expression >2sigma(I)
_cod_data_source_file cg060107jsup3.cif
_cod_data_source_block natalia76
_cod_database_code 4508699

loop_
_symmetry_equiv_pos_as_xyz
'x, y, z'
'-x, -y, -z'

loop_
_atom_site_label
_atom_site_type_symbol
_atom_site_fract_x
_atom_site_fract_y
_atom_site_fract_z
_atom_site_U_iso_or_equiv
_atom_site_adp_type
_atom_site_occupancy
_atom_site_symmetry_multiplicity
_atom_site_calc_flag
_atom_site_refinement_flags
S1 S 0.42170(8) 0.26915(7) 0.50228(7) 0.0515(3) Uani 1 1 d .
N1 N 0.3727(3) 0.0258(2) 0.6540(2) 0.0480(7) Uani 1 1 d .
N2 N 0.5646(3) -0.0475(2) 0.6459(2) 0.0482(7) Uani 1 1 d .
H2N2 H 0.6415 -0.0533 0.6270 0.095(16) Uiso 1 1 calc R
N3 N 0.3996(3) 0.5295(2) 0.3640(2) 0.0486(7) Uani 1 1 d .
H3N3 H 0.3321 0.5041 0.3967 0.12(2) Uiso 1 1 calc R
N4 N 0.5920(3) 0.5396(2) 0.3111(2) 0.0497(7) Uani 1 1 d .
H4N4 H 0.6693 0.5222 0.3043 0.12(2) Uiso 1 1 calc R
C1 C 0.5582(3) -0.2426(3) 0.7701(3) 0.0499(9) Uani 1 1 d .
C2 C 0.6831(4) -0.2581(3) 0.7730(3) 0.0668(11) Uani 1 1 d .
H2 H 0.7309 -0.1964 0.7415 0.067(11) Uiso 1 1 calc R
C3 C 0.7384(5) -0.3637(4) 0.8220(4) 0.0836(14) Uani 1 1 d .
H3 H 0.8228 -0.3719 0.8236 0.106(17) Uiso 1 1 calc R
C4 C 0.6713(5) -0.4553(4) 0.8677(3) 0.0813(14) Uani 1 1 d .
H4 H 0.7093 -0.5263 0.8998 0.122(18) Uiso 1 1 calc R
C5 C 0.5461(5) -0.4427(3) 0.8665(3) 0.0725(12) Uani 1 1 d .
H5 H 0.4993 -0.5049 0.8989 0.083(13) Uiso 1 1 calc R
C6 C 0.4905(4) -0.3378(3) 0.8172(3) 0.0577(10) Uani 1 1 d .
H6 H 0.4062 -0.3305 0.8154 0.036(9) Uiso 1 1 calc R
C7 C 0.4988(3) -0.1306(3) 0.7184(2) 0.0468(9) Uani 1 1 d .
C8 C 0.3807(3) -0.0836(3) 0.7230(3) 0.0484(9) Uani 1 1 d .
C9 C 0.2705(3) -0.1289(3) 0.7897(3) 0.0544(10) Uani 1 1 d .
C10 C 0.2716(5) -0.1617(3) 0.8968(3) 0.0790(14) Uani 1 1 d .
H10 H 0.3410 -0.1556 0.9274 0.090(17) Uiso 1 1 calc R
C11 C 0.1662(7) -0.2040(4) 0.9580(4) 0.113(2) Uani 1 1 d .
H11 H 0.1664 -0.2275 1.0299 0.106(17) Uiso 1 1 calc R
C12 C 0.0625(6) -0.2114(5) 0.9135(6) 0.119(2) Uani 1 1 d .
H12 H -0.0074 -0.2384 0.9550 0.096(14) Uiso 1 1 calc R
C13 C 0.0627(5) -0.1794(4) 0.8103(6) 0.1013(18) Uani 1 1 d .
H13 H -0.0067 -0.1860 0.7799 0.105(18) Uiso 1 1 calc R
C14 C 0.1662(4) -0.1363(3) 0.7478(4) 0.0719(12) Uani 1 1 d .
H14 H 0.1641 -0.1121 0.6761 0.102(17) Uiso 1 1 calc R
C15 C 0.4849(3) 0.0451(3) 0.6100(2) 0.0445(8) Uani 1 1 d .
C16 C 0.5252(3) 0.1532(3) 0.5386(2) 0.0454(9) Uani 1 1 d .
C17 C 0.6408(3) 0.1796(3) 0.4993(3) 0.0536(10) Uani 1 1 d .
H17 H 0.7087 0.1273 0.5110 0.044(9) Uiso 1 1 calc R
C18 C 0.6466(3) 0.2941(3) 0.4395(3) 0.0554(10) Uani 1 1 d .
H18 H 0.7190 0.3258 0.4073 0.050(9) Uiso 1 1 calc R
C19 C 0.5362(3) 0.3542(3) 0.4331(2) 0.0452(9) Uani 1 1 d .
C20 C 0.5094(3) 0.4721(3) 0.3722(2) 0.0459(8) Uani 1 1 d .
C21 C 0.4128(3) 0.6370(3) 0.2939(2) 0.0451(8) Uani 1 1 d .
C22 C 0.5326(3) 0.6418(3) 0.2609(2) 0.0452(8) Uani 1 1 d .
C23 C 0.5999(3) 0.7314(3) 0.1837(3) 0.0491(9) Uani 1 1 d .
C24 C 0.5596(4) 0.7790(3) 0.0862(3) 0.0661(11) Uani 1 1 d .
H24 H 0.4889 0.7551 0.0696 0.058(11) Uiso 1 1 calc R
C25 C 0.6245(4) 0.8621(4) 0.0134(3) 0.0791(13) Uani 1 1 d .
H25 H 0.5966 0.8945 -0.0516 0.089(14) Uiso 1 1 calc R
C26 C 0.7300(4) 0.8967(4) 0.0370(4) 0.0809(14) Uani 1 1 d .
H26 H 0.7734 0.9520 -0.0126 0.078(12) Uiso 1 1 calc R
C27 C 0.7722(4) 0.8509(3) 0.1323(3) 0.0779(13) Uani 1 1 d .
H27 H 0.8433 0.8751 0.1480 0.087(14) Uiso 1 1 calc R
C28 C 0.7066(4) 0.7674(3) 0.2056(3) 0.0605(10) Uani 1 1 d .
H28 H 0.7352 0.7352 0.2704 0.061(11) Uiso 1 1 calc R
C29 C 0.3068(3) 0.7204(3) 0.2692(2) 0.0478(9) Uani 1 1 d .
C30 C 0.1927(3) 0.6837(3) 0.2683(3) 0.0581(10) Uani 1 1 d .
H30 H 0.1835 0.6050 0.2806 0.083(13) Uiso 1 1 calc R
C31 C 0.0919(4) 0.7613(3) 0.2494(3) 0.0698(12) Uani 1 1 d .
H31 H 0.0155 0.7346 0.2506 0.066(12) Uiso 1 1 calc R
C32 C 0.1047(4) 0.8778(4) 0.2291(3) 0.0719(12) Uani 1 1 d .
H32 H 0.0373 0.9304 0.2156 0.108(16) Uiso 1 1 calc R
C33 C 0.2184(4) 0.9170(3) 0.2286(3) 0.0671(12) Uani 1 1 d .
H33 H 0.2274 0.9959 0.2150 0.087(13) Uiso 1 1 calc R
C34 C 0.3188(4) 0.8388(3) 0.2483(3) 0.0562(10) Uani 1 1 d .
H34 H 0.3950 0.8657 0.2475 0.060(11) Uiso 1 1 calc R
O1 O 0.1946(3) 0.0791(2) 0.4552(2) 0.0772(8) Uani 1 1 d .
O2 O 0.1608(3) 0.1382(2) 0.6006(2) 0.0720(8) Uani 1 1 d .
H2O2 H 0.2296 0.1078 0.6102 0.110(19) Uiso 1 1 calc R
O3 O 1.0053(4) 0.5275(4) 0.1725(4) 0.168(2) Uani 1 1 d .
O4 O 0.8417(4) 0.4952(3) 0.2791(3) 0.1250(15) Uani 1 1 d .
O5A O 0.2103(6) 0.4789(5) 0.5083(5) 0.126(3) Uani 0.760(10) 1 d P
O5B O 0.0958(15) 0.4233(11) 0.4377(10) 0.091(7) Uani 0.240(10) 1 d P
C35 C 0.1299(4) 0.1268(4) 0.5124(4) 0.0688(11) Uani 1 1 d .
C36 C 0.0058(5) 0.1815(7) 0.4887(5) 0.160(3) Uani 1 1 d .
H36A H -0.0524 0.1233 0.5100 0.192 Uiso 1 1 d R
H36B H -0.0172 0.2409 0.5241 0.192 Uiso 1 1 d R
H36C H 0.0074 0.2147 0.4151 0.192 Uiso 1 1 d R
C37 C 0.8967(5) 0.5120(4) 0.1836(6) 0.0957(17) Uani 1 1 d .
C38 C 0.8271(5) 0.5159(5) 0.0971(5) 0.122(2) Uani 1 1 d .
H38A H 0.7664 0.4604 0.1211 0.146 Uiso 1 1 d R
H38B H 0.7879 0.5916 0.0718 0.146 Uiso 1 1 d R
H38C H 0.8809 0.4959 0.0422 0.146 Uiso 1 1 d R
C39A C 0.1341(15) 0.4656(9) 0.5090(12) 0.152(12) Uani 0.577(13) 1 d P
C39B C 0.0362(7) 0.4889(8) 0.5889(6) 0.043(3) Uani 0.423(13) 1 d P

loop_
_atom_site_aniso_label
_atom_site_aniso_U_11
_atom_site_aniso_U_22
_atom_site_aniso_U_33
_atom_site_aniso_U_23
_atom_site_aniso_U_13
_atom_site_aniso_U_12
S1 0.0486(6) 0.0451(5) 0.0549(6) -0.0045(4) -0.0038(4) -0.0008(4)
N1 0.0476(19) 0.0465(16) 0.0459(16) -0.0066(13) -0.0027(14) -0.0009(13)
N2 0.047(2) 0.0416(16) 0.0515(17) -0.0032(13) -0.0077(15) -0.0022(13)
N3 0.0476(19) 0.0449(16) 0.0501(17) -0.0075(13) -0.0044(15) -0.0021(14)
N4 0.046(2) 0.0479(17) 0.0513(18) -0.0054(14) -0.0029(14) -0.0062(14)
C1 0.058(3) 0.047(2) 0.043(2) -0.0095(16) -0.0090(18) 0.0042(17)
C2 0.068(3) 0.052(2) 0.075(3) -0.004(2) -0.016(2) 0.002(2)
C3 0.077(4) 0.072(3) 0.093(3) -0.009(3) -0.022(3) 0.022(2)
C4 0.112(4) 0.058(3) 0.069(3) -0.010(2) -0.027(3) 0.018(3)
C5 0.117(4) 0.046(2) 0.051(2) -0.0040(19) -0.013(3) -0.008(2)
C6 0.071(3) 0.048(2) 0.052(2) -0.0080(18) -0.0086(19) -0.0039(18)
C7 0.052(2) 0.0441(18) 0.043(2) -0.0101(16) -0.0053(17) -0.0006(16)
C8 0.055(2) 0.0444(19) 0.043(2) -0.0080(16) -0.0043(17) -0.0030(17)
C9 0.057(3) 0.046(2) 0.054(2) -0.0055(17) 0.0036(19) -0.0035(17)
C10 0.100(4) 0.076(3) 0.052(3) -0.011(2) 0.016(3) -0.005(2)
C11 0.161(6) 0.084(4) 0.070(4) -0.005(3) 0.047(4) -0.007(4)
C12 0.105(5) 0.087(4) 0.142(6) -0.015(4) 0.063(5) -0.021(4)
C13 0.066(4) 0.081(3) 0.142(5) -0.013(3) 0.020(4) -0.017(2)
C14 0.056(3) 0.073(3) 0.080(3) -0.012(2) 0.006(2) -0.008(2)
C15 0.047(2) 0.0457(19) 0.0400(19) -0.0100(15) -0.0084(17) 0.0001(16)
C16 0.048(2) 0.0423(18) 0.045(2) -0.0085(15) -0.0084(17) -0.0024(15)
C17 0.048(2) 0.048(2) 0.059(2) -0.0039(17) -0.0069(18) 0.0019(18)
C18 0.048(2) 0.053(2) 0.058(2) -0.0025(18) 0.0003(18) -0.0046(18)
C19 0.047(2) 0.0441(19) 0.0423(19) -0.0073(15) -0.0043(16) -0.0016(16)
C20 0.048(2) 0.049(2) 0.0416(19) -0.0126(16) -0.0054(17) -0.0032(17)
C21 0.049(2) 0.0419(19) 0.0425(19) -0.0076(15) -0.0061(17) 0.0005(15)
C22 0.046(2) 0.0400(18) 0.047(2) -0.0061(15) -0.0079(17) -0.0036(15)
C23 0.049(2) 0.0477(19) 0.047(2) -0.0070(16) -0.0051(17) -0.0022(16)
C24 0.061(3) 0.074(3) 0.055(2) -0.001(2) -0.006(2) -0.010(2)
C25 0.099(4) 0.074(3) 0.052(3) 0.006(2) -0.006(2) -0.014(3)
C26 0.084(4) 0.069(3) 0.079(3) 0.002(2) 0.007(3) -0.026(2)
C27 0.077(3) 0.072(3) 0.078(3) -0.003(2) -0.005(3) -0.026(2)
C28 0.061(3) 0.060(2) 0.057(2) -0.0086(19) -0.005(2) -0.0084(19)
C29 0.052(2) 0.048(2) 0.0399(19) -0.0070(16) -0.0058(17) 0.0005(16)
C30 0.056(3) 0.048(2) 0.063(2) -0.0043(18) -0.0071(19) 0.0021(18)
C31 0.052(3) 0.072(3) 0.079(3) -0.014(2) -0.004(2) 0.004(2)
C32 0.066(3) 0.065(3) 0.078(3) -0.014(2) -0.009(2) 0.016(2)
C33 0.086(3) 0.046(2) 0.065(3) -0.0094(19) -0.012(2) 0.007(2)
C34 0.066(3) 0.051(2) 0.052(2) -0.0124(17) -0.0120(19) -0.0009(19)
O1 0.065(2) 0.089(2) 0.0759(19) -0.0238(16) 0.0014(16) 0.0030(15)
O2 0.0538(19) 0.090(2) 0.0691(19) -0.0209(15) -0.0060(15) 0.0120(15)
O3 0.074(3) 0.214(5) 0.247(6) -0.116(4) -0.018(3) -0.007(3)
O4 0.094(3) 0.118(3) 0.131(3) 0.026(2) -0.020(3) -0.010(2)
O5A 0.103(5) 0.112(4) 0.111(5) 0.021(3) 0.044(4) 0.030(4)
O5B 0.117(14) 0.078(9) 0.069(9) -0.002(7) -0.012(8) -0.008(8)
C35 0.048(3) 0.083(3) 0.070(3) -0.015(2) 0.000(2) -0.001(2)
C36 0.082(4) 0.282(9) 0.122(5) -0.081(6) -0.042(4) 0.073(5)
C37 0.057(3) 0.076(3) 0.150(6) -0.023(3) -0.016(4) 0.005(2)
C38 0.105(5) 0.130(5) 0.140(5) -0.048(4) -0.029(4) 0.000(4)
C39A 0.159(17) 0.078(7) 0.209(19) 0.069(9) -0.166(17) -0.087(9)
C39B 0.009(4) 0.088(6) 0.027(4) -0.009(4) 0.013(3) -0.010(4)

loop_
_atom_type_symbol
_atom_type_description
_atom_type_scat_dispersion_real
_atom_type_scat_dispersion_imag
_atom_type_scat_source
S S 0.1246 0.1234 'International Tables Vol C Tables 4.2.6.8 and 6.1.1.4'
O O 0.0106 0.0060 'International Tables Vol C Tables 4.2.6.8 and 6.1.1.4'
N N 0.0061 0.0033 'International Tables Vol C Tables 4.2.6.8 and 6.1.1.4'
C C 0.0033 0.0016 'International Tables Vol C Tables 4.2.6.8 and 6.1.1.4'
H H 0.0000 0.0000 'International Tables Vol C Tables 4.2.6.8 and 6.1.1.4'

loop_
_geom_angle_atom_site_label_1
_geom_angle_atom_site_label_2
_geom_angle_atom_site_label_3
_geom_angle
_geom_angle_site_symmetry_3
C16 S1 C19 91.11(16) .
C15 N1 C8 105.9(3) .
C15 N2 C7 107.5(3) .
C15 N2 H2N2 126.2 .
C7 N2 H2N2 126.2 .
C20 N3 C21 108.6(3) .
C20 N3 H3N3 125.7 .
C21 N3 H3N3 125.7 .
C20 N4 C22 108.4(3) .
C20 N4 H4N4 125.8 .
C22 N4 H4N4 125.8 .
C2 C1 C6 117.4(3) .
C2 C1 C7 121.5(3) .
C6 C1 C7 121.1(3) .
C1 C2 C3 121.2(4) .
C1 C2 H2 119.4 .
C3 C2 H2 119.4 .
C4 C3 C2 120.7(5) .
C4 C3 H3 119.7 .
C2 C3 H3 119.7 .
C3 C4 C5 119.6(4) .
C3 C4 H4 120.2 .
C5 C4 H4 120.2 .
C6 C5 C4 119.9(4) .
C6 C5 H5 120.0 .
C4 C5 H5 120.0 .
C5 C6 C1 121.2(4) .
C5 C6 H6 119.4 .
C1 C6 H6 119.4 .
C8 C7 N2 105.5(3) .
C8 C7 C1 133.4(3) .
N2 C7 C1 121.0(3) .
C7 C8 N1 109.9(3) .
C7 C8 C9 130.5(3) .
N1 C8 C9 119.5(3) .
C14 C9 C10 118.9(4) .
C14 C9 C8 121.1(3) .
C10 C9 C8 120.0(4) .
C9 C10 C11 118.8(6) .
C9 C10 H10 120.6 .
C11 C10 H10 120.6 .
C12 C11 C10 121.0(6) .
C12 C11 H11 119.5 .
C10 C11 H11 119.5 .
C13 C12 C11 119.6(6) .
C13 C12 H12 120.2 .
C11 C12 H12 120.2 .
C12 C13 C14 120.5(6) .
C12 C13 H13 119.8 .
C14 C13 H13 119.8 .
C9 C14 C13 121.2(5) .
C9 C14 H14 119.4 .
C13 C14 H14 119.4 .
N1 C15 N2 111.1(3) .
N1 C15 C16 126.4(3) .
N2 C15 C16 122.3(3) .
C17 C16 C15 128.0(3) .
C17 C16 S1 111.8(2) .
C15 C16 S1 120.0(3) .
C16 C17 C18 112.6(3) .
C16 C17 H17 123.7 .
C18 C17 H17 123.7 .
C19 C18 C17 113.4(3) .
C19 C18 H18 123.3 .
C17 C18 H18 123.3 .
C18 C19 C20 127.3(3) .
C18 C19 S1 111.1(2) .
C20 C19 S1 121.5(3) .
N4 C20 N3 108.5(3) .
N4 C20 C19 124.6(3) .
N3 C20 C19 126.8(3) .
C22 C21 N3 106.5(3) .
C22 C21 C29 132.4(3) .
N3 C21 C29 121.1(3) .
C21 C22 N4 107.9(3) .
C21 C22 C23 131.3(3) .
N4 C22 C23 120.8(3) .
C28 C23 C24 118.6(3) .
C28 C23 C22 120.8(3) .
C24 C23 C22 120.6(3) .
C25 C24 C23 120.2(4) .
C25 C24 H24 119.9 .
C23 C24 H24 119.9 .
C26 C25 C24 120.2(4) .
C26 C25 H25 119.9 .
C24 C25 H25 119.9 .
C27 C26 C25 120.9(4) .
C27 C26 H26 119.5 .
C25 C26 H26 119.5 .
C26 C27 C28 118.9(4) .
C26 C27 H27 120.6 .
C28 C27 H27 120.6 .
C23 C28 C27 121.2(4) .
C23 C28 H28 119.4 .
C27 C28 H28 119.4 .
C30 C29 C34 118.2(3) .
C30 C29 C21 121.2(3) .
C34 C29 C21 120.6(3) .
C29 C30 C31 121.5(4) .
C29 C30 H30 119.3 .
C31 C30 H30 119.3 .
C32 C31 C30 119.8(4) .
C32 C31 H31 120.1 .
C30 C31 H31 120.1 .
C31 C32 C33 119.8(4) .
C31 C32 H32 120.1 .
C33 C32 H32 120.1 .
C34 C33 C32 120.1(4) .
C34 C33 H33 120.0 .
C32 C33 H33 120.0 .
C33 C34 C29 120.7(4) .
C33 C34 H34 119.7 .
C29 C34 H34 119.7 .
C35 O2 H2O2 109.5 .
C39A O5B C39B 100.3(12) 2_566
O1 C35 O2 124.4(4) .
O1 C35 C36 123.0(5) .
O2 C35 C36 112.6(5) .
C35 C36 H36A 109.3 .
C35 C36 H36B 110.9 .
H36A C36 H36B 109.5 .
C35 C36 H36C 108.2 .
H36A C36 H36C 109.5 .
H36B C36 H36C 109.5 .
O3 C37 O4 116.9(6) .
O3 C37 C38 122.8(7) .
O4 C37 C38 120.2(5) .
C37 C38 H38A 108.1 .
C37 C38 H38B 111.0 .
H38A C38 H38B 109.4 .
C37 C38 H38C 109.3 .
H38A C38 H38C 109.5 .
H38B C38 H38C 109.5 .
O5A C39A O5B 122(2) .
O5A C39A C39B 123.5(17) .
O5B C39A C39B 114.5(10) .
C39A C39B O5B 125.0(7) 2_566

loop_
_geom_bond_atom_site_label_1
_geom_bond_atom_site_label_2
_geom_bond_distance
_geom_bond_site_symmetry_2
S1 C16 1.714(3) .
S1 C19 1.726(3) .
N1 C15 1.324(4) .
N1 C8 1.391(4) .
N2 C15 1.365(4) .
N2 C7 1.390(4) .
N2 H2N2 0.8600 .
N3 C20 1.337(4) .
N3 C21 1.388(4) .
N3 H3N3 0.8600 .
N4 C20 1.334(4) .
N4 C22 1.376(4) .
N4 H4N4 0.8600 .
C1 C2 1.378(5) .
C1 C6 1.393(5) .
C1 C7 1.467(4) .
C2 C3 1.382(5) .
C2 H2 0.9300 .
C3 C4 1.353(6) .
C3 H3 0.9300 .
C4 C5 1.379(6) .
C4 H4 0.9300 .
C5 C6 1.378(5) .
C5 H5 0.9300 .
C6 H6 0.9300 .
C7 C8 1.372(5) .
C8 C9 1.482(5) .
C9 C14 1.362(5) .
C9 C10 1.386(5) .
C10 C11 1.400(7) .
C10 H10 0.9300 .
C11 C12 1.375(8) .
C11 H11 0.9300 .
C12 C13 1.335(8) .
C12 H12 0.9300 .
C13 C14 1.393(6) .
C13 H13 0.9300 .
C14 H14 0.9300 .
C15 C16 1.466(4) .
C16 C17 1.359(5) .
C17 C18 1.397(4) .
C17 H17 0.9300 .
C18 C19 1.355(5) .
C18 H18 0.9300 .
C19 C20 1.454(4) .
C21 C22 1.349(4) .
C21 C29 1.473(5) .
C22 C23 1.470(4) .
C23 C28 1.385(5) .
C23 C24 1.388(5) .
C24 C25 1.385(5) .
C24 H24 0.9300 .
C25 C26 1.375(6) .
C25 H25 0.9300 .
C26 C27 1.367(6) .
C26 H26 0.9300 .
C27 C28 1.396(5) .
C27 H27 0.9300 .
C28 H28 0.9300 .
C29 C30 1.379(5) .
C29 C34 1.391(5) .
C30 C31 1.383(5) .
C30 H30 0.9300 .
C31 C32 1.371(5) .
C31 H31 0.9300 .
C32 C33 1.384(6) .
C32 H32 0.9300 .
C33 C34 1.383(5) .
C33 H33 0.9300 .
C34 H34 0.9300 .
O1 C35 1.207(5) .
O2 C35 1.316(5) .
O2 H2O2 0.8200 .
O3 C37 1.218(6) .
O4 C37 1.326(7) .
O5A C39A 0.872(10) .
O5B C39A 1.33(2) .
O5B C39B 1.728(16) 2_566
C35 C36 1.493(6) .
C36 H36A 0.9601 .
C36 H36B 0.9598 .
C36 H36C 0.9601 .
C37 C38 1.455(7) .
C38 H38A 0.9601 .
C38 H38B 0.9599 .
C38 H38C 0.9601 .
C39A C39B 1.49(2) .
C39B O5B 1.728(16) 2_566

loop_
_geom_torsion_atom_site_label_1
_geom_torsion_atom_site_label_2
_geom_torsion_atom_site_label_3
_geom_torsion_atom_site_label_4
_geom_torsion
_geom_torsion_site_symmetry_1
_geom_torsion_site_symmetry_4
C6 C1 C2 C3 -0.8(6) . .
C7 C1 C2 C3 179.8(4) . .
C1 C2 C3 C4 0.6(7) . .
C2 C3 C4 C5 -0.8(7) . .
C3 C4 C5 C6 1.2(7) . .
C4 C5 C6 C1 -1.4(6) . .
C2 C1 C6 C5 1.2(5) . .
C7 C1 C6 C5 -179.4(3) . .
C15 N2 C7 C8 0.0(4) . .
C15 N2 C7 C1 178.6(3) . .
C2 C1 C7 C8 -162.8(4) . .
C6 C1 C7 C8 17.9(6) . .
C2 C1 C7 N2 19.1(5) . .
C6 C1 C7 N2 -160.2(3) . .
N2 C7 C8 N1 0.7(4) . .
C1 C7 C8 N1 -177.7(3) . .
N2 C7 C8 C9 -176.7(3) . .
C1 C7 C8 C9 5.0(7) . .
C15 N1 C8 C7 -1.1(4) . .
C15 N1 C8 C9 176.6(3) . .
C7 C8 C9 C14 -127.0(4) . .
N1 C8 C9 C14 55.8(5) . .
C7 C8 C9 C10 54.8(6) . .
N1 C8 C9 C10 -122.4(4) . .
C14 C9 C10 C11 1.6(6) . .
C8 C9 C10 C11 179.9(4) . .
C9 C10 C11 C12 -1.2(8) . .
C10 C11 C12 C13 1.1(9) . .
C11 C12 C13 C14 -1.5(9) . .
C10 C9 C14 C13 -2.1(6) . .
C8 C9 C14 C13 179.7(4) . .
C12 C13 C14 C9 2.0(7) . .
C8 N1 C15 N2 1.1(4) . .
C8 N1 C15 C16 -174.0(3) . .
C7 N2 C15 N1 -0.7(4) . .
C7 N2 C15 C16 174.6(3) . .
N1 C15 C16 C17 173.6(4) . .
N2 C15 C16 C17 -1.0(6) . .
N1 C15 C16 S1 -1.6(5) . .
N2 C15 C16 S1 -176.2(3) . .
C19 S1 C16 C17 0.0(3) . .
C19 S1 C16 C15 176.0(3) . .
C15 C16 C17 C18 -175.5(3) . .
S1 C16 C17 C18 0.0(4) . .
C16 C17 C18 C19 -0.1(5) . .
C17 C18 C19 C20 -175.9(3) . .
C17 C18 C19 S1 0.2(4) . .
C16 S1 C19 C18 -0.1(3) . .
C16 S1 C19 C20 176.2(3) . .
C22 N4 C20 N3 -1.3(4) . .
C22 N4 C20 C19 176.1(3) . .
C21 N3 C20 N4 0.9(4) . .
C21 N3 C20 C19 -176.6(3) . .
C18 C19 C20 N4 0.8(6) . .
S1 C19 C20 N4 -174.9(3) . .
C18 C19 C20 N3 177.8(4) . .
S1 C19 C20 N3 2.2(5) . .
C20 N3 C21 C22 0.0(4) . .
C20 N3 C21 C29 -179.6(3) . .
N3 C21 C22 N4 -0.8(4) . .
C29 C21 C22 N4 178.7(3) . .
N3 C21 C22 C23 177.1(3) . .
C29 C21 C22 C23 -3.4(7) . .
C20 N4 C22 C21 1.3(4) . .
C20 N4 C22 C23 -176.8(3) . .
C21 C22 C23 C28 133.4(4) . .
N4 C22 C23 C28 -49.0(5) . .
C21 C22 C23 C24 -48.6(6) . .
N4 C22 C23 C24 129.0(4) . .
C28 C23 C24 C25 -1.0(6) . .
C22 C23 C24 C25 -179.1(4) . .
C23 C24 C25 C26 0.9(7) . .
C24 C25 C26 C27 -0.6(7) . .
C25 C26 C27 C28 0.5(7) . .
C24 C23 C28 C27 0.9(6) . .
C22 C23 C28 C27 179.0(4) . .
C26 C27 C28 C23 -0.7(7) . .
C22 C21 C29 C30 147.4(4) . .
N3 C21 C29 C30 -33.1(5) . .
C22 C21 C29 C34 -33.9(6) . .
N3 C21 C29 C34 145.6(3) . .
C34 C29 C30 C31 -1.5(5) . .
C21 C29 C30 C31 177.3(3) . .
C29 C30 C31 C32 1.3(6) . .
C30 C31 C32 C33 -0.7(6) . .
C31 C32 C33 C34 0.2(6) . .
C32 C33 C34 C29 -0.3(6) . .
C30 C29 C34 C33 0.9(5) . .
C21 C29 C34 C33 -177.8(3) . .
C39B O5B C39A O5A -135.9(12) 2_566 .
C39B O5B C39A C39B 43.7(10) 2_566 .
O5A C39A C39B O5B 123.6(13) . 2_566
O5B C39A C39B O5B -56.1(14) . 2_566
